data_1561255
loop_
_publ_author_name
'Amiri, Nesrine'
'Hajji, Melek'
'Taheur, Fadia Ben'
'Chevreux, Sylviane'
'Roisnel, Thierry'
'Lemercier, Gilles'
'Nasri, Habib'

_publ_section_title
;
 Two novel magnesium(II) meso-tetraphenylporphyrin-based coordination
 complexes: Syntheses, combined experimental and theoretical structures
 elucidation, spectroscopy, photophysical properties and antibacterial
 activity
;
_journal_name_full 'Journal of Solid State Chemistry'
_journal_page_first 477
_journal_page_last 484
_journal_paper_doi 10.1016/j.jssc.2017.11.018
_journal_volume 258
_journal_year 2018
_chemical_formula_sum 'C42 H34 Mg0.5 N4 O4'
_chemical_formula_weight 670.89
_space_group_IT_number 2
_space_group_name_Hall '-P 1'
_space_group_name_H-M_alt 'P -1'
_symmetry_cell_setting triclinic
_symmetry_space_group_name_H-M 'P -1'
_atom_sites_solution_hydrogens geom
_atom_sites_solution_primary direct
_atom_sites_solution_secondary difmap
_cell_angle_alpha 81.867(5)
_cell_angle_beta 83.561(5)
_cell_angle_gamma 78.041(5)
_cell_formula_units_Z 2
_cell_length_a 10.278(5)
_cell_length_b 10.443(5)
_cell_length_c 16.360(5)
_cell_measurement_reflns_used 9860
_cell_measurement_temperature 100(2)
_cell_measurement_theta_max 74.58
_cell_measurement_theta_min 4.36
_cell_volume 1694.3(13)
_computing_cell_refinement 'Bruker SAINT'
_computing_data_collection 'Bruker APEX2'
_computing_data_reduction 'Bruker SAINT'
_computing_molecular_graphics 'Ortep-3 for Windows (Farrugia, 1997)'
_computing_publication_material 'WinGX publication routines (Farrugia, 1999)'
_computing_structure_refinement 'SHELXL-97 (Sheldrick, 1997)'
_computing_structure_solution 'SIR92 (Giacovazzo et al, 1993)'
_diffrn_ambient_temperature 100(2)
_diffrn_measured_fraction_theta_full 0.994
_diffrn_measured_fraction_theta_max 0.994
_diffrn_measurement_device_type CMOS
_diffrn_measurement_method '\f and \w scans'
_diffrn_radiation_monochromator 'multilayer mirrors'
_diffrn_radiation_source microsource
_diffrn_radiation_type CuK\a
_diffrn_radiation_wavelength 1.54178
_diffrn_reflns_av_R_equivalents 0.0445
_diffrn_reflns_av_sigmaI/netI 0.0228
_diffrn_reflns_limit_h_max 12
_diffrn_reflns_limit_h_min -11
_diffrn_reflns_limit_k_max 13
_diffrn_reflns_limit_k_min -13
_diffrn_reflns_limit_l_max 20
_diffrn_reflns_limit_l_min -20
_diffrn_reflns_number 67979
_diffrn_reflns_theta_full 74.56
_diffrn_reflns_theta_max 74.56
_diffrn_reflns_theta_min 2.74
_diffrn_standards_number 0
_exptl_absorpt_coefficient_mu 0.769
_exptl_absorpt_correction_T_max 0.898
_exptl_absorpt_correction_T_min 0.857
_exptl_absorpt_correction_type none
_exptl_crystal_colour purple
_exptl_crystal_density_diffrn 1.315
_exptl_crystal_density_method 'not measured'
_exptl_crystal_description prismatic
_exptl_crystal_F_000 704
_exptl_crystal_size_max 0.2
_exptl_crystal_size_mid 0.18
_exptl_crystal_size_min 0.14
_refine_diff_density_max 0.411
_refine_diff_density_min -0.348
_refine_diff_density_rms 0.047
_refine_ls_extinction_method none
_refine_ls_goodness_of_fit_ref 1.048
_refine_ls_hydrogen_treatment constr
_refine_ls_matrix_type full
_refine_ls_number_parameters 457
_refine_ls_number_reflns 6891
_refine_ls_number_restraints 0
_refine_ls_restrained_S_all 1.048
_refine_ls_R_factor_all 0.0507
_refine_ls_R_factor_gt 0.0424
_refine_ls_shift/su_max 0.001
_refine_ls_shift/su_mean 0.000
_refine_ls_structure_factor_coef Fsqd
_refine_ls_weighting_details 'calc w=1/[\s^2^(Fo^2^)+(0.0370P)^2^+1.2774P] where P=(Fo^2^+2Fc^2^)/3'
_refine_ls_weighting_scheme calc
_refine_ls_wR_factor_gt 0.0980
_refine_ls_wR_factor_ref 0.1030
_reflns_number_gt 5967
_reflns_number_total 6891
_reflns_threshold_expression >2sigma(I)
_cod_data_source_file 2.cif
_cod_data_source_block job2
_cod_original_cell_volume 1694.4(13)
_cod_original_sg_symbol_H-M P-1
_cod_original_formula_sum 'C42 H34 Mg0.50 N4 O4'
_cod_database_code 1561255

loop_
_symmetry_equiv_pos_as_xyz
'x, y, z'
'-x, -y, -z'

loop_
_atom_site_label
_atom_site_type_symbol
_atom_site_fract_x
_atom_site_fract_y
_atom_site_fract_z
_atom_site_U_iso_or_equiv
_atom_site_adp_type
_atom_site_occupancy
_atom_site_symmetry_multiplicity
_atom_site_calc_flag
_atom_site_refinement_flags
_atom_site_disorder_assembly
_atom_site_disorder_group
Mg1 Mg 0.5000 0.0000 0.5000 0.01287(16) Uani 1 2 d S . .
O37 O 0.30985(12) -0.60715(11) 0.20939(7) 0.0201(2) Uani 1 1 d . . .
O17 O 0.93185(13) 0.30307(12) 0.01491(7) 0.0252(3) Uani 1 1 d . . .
N2 N 0.60706(12) 0.14880(11) 0.46397(7) 0.0117(2) Uani 1 1 d . . .
N1 N 0.52121(12) -0.04063(12) 0.37884(7) 0.0124(2) Uani 1 1 d . . .
N51 N 0.71454(12) -0.15449(12) 0.52571(8) 0.0148(3) Uani 1 1 d . . .
C6 C 0.66407(14) 0.18234(14) 0.38656(9) 0.0127(3) Uani 1 1 d . . .
C4 C 0.58479(14) 0.02240(14) 0.31195(9) 0.0133(3) Uani 1 1 d . . .
C5 C 0.65426(14) 0.12453(14) 0.31493(9) 0.0132(3) Uani 1 1 d . . .
N58 N 0.94038(13) -0.31804(13) 0.54844(9) 0.0200(3) Uani 1 1 d . . .
C1 C 0.47032(14) -0.13564(14) 0.35042(9) 0.0131(3) Uani 1 1 d . . .
O39 O 0.34058(17) -0.47503(13) 0.09069(8) 0.0409(4) Uani 1 1 d . . .
C10 C 0.39806(14) -0.22401(14) 0.39906(9) 0.0130(3) Uani 1 1 d . . .
C11 C 0.72658(15) 0.17249(14) 0.23578(9) 0.0144(3) Uani 1 1 d . . .
C2 C 0.50292(16) -0.13209(15) 0.26164(9) 0.0175(3) Uani 1 1 d . . .
H2 H 0.4799 -0.1863 0.2274 0.021 Uiso 1 1 calc R . .
C8 C 0.71908(15) 0.31646(14) 0.46810(9) 0.0153(3) Uani 1 1 d . . .
H8 H 0.7530 0.3806 0.4883 0.018 Uiso 1 1 calc R . .
C9 C 0.63913(14) 0.22855(13) 0.51524(9) 0.0119(3) Uani 1 1 d . . .
C15 C 0.72343(17) 0.28070(16) 0.09443(10) 0.0221(3) Uani 1 1 d . . .
H15 H 0.6763 0.3248 0.0501 0.026 Uiso 1 1 calc R . .
C16 C 0.65684(16) 0.23850(15) 0.16854(9) 0.0192(3) Uani 1 1 d . . .
H16 H 0.5640 0.2544 0.1737 0.023 Uiso 1 1 calc R . .
C40 C 0.31827(16) -0.69654(16) 0.08382(10) 0.0214(3) Uani 1 1 d . . .
C25 C 1.06951(18) 0.21069(17) -0.18631(10) 0.0242(4) Uani 1 1 d . . .
H25 H 1.0555 0.1246 -0.1807 0.029 Uiso 1 1 calc R . .
C31 C 0.36461(15) -0.32660(14) 0.35388(9) 0.0138(3) Uani 1 1 d . . .
C52 C 0.71124(16) -0.28655(15) 0.50304(10) 0.0184(3) Uani 1 1 d . . .
H52A H 0.7019 -0.2797 0.4442 0.022 Uiso 1 1 calc R . .
H52B H 0.6347 -0.3182 0.5328 0.022 Uiso 1 1 calc R . .
C3 C 0.57325(16) -0.03496(15) 0.23799(9) 0.0174(3) Uani 1 1 d . . .
H3 H 0.6077 -0.0098 0.1845 0.021 Uiso 1 1 calc R . .
C7 C 0.73541(15) 0.28780(14) 0.38876(9) 0.0148(3) Uani 1 1 d . . .
H7 H 0.7832 0.3281 0.3443 0.018 Uiso 1 1 calc R . .
O19 O 0.89716(18) 0.13519(15) -0.04729(9) 0.0453(4) Uani 1 1 d . . .
C34 C 0.32677(16) -0.50968(15) 0.25640(9) 0.0175(3) Uani 1 1 d . . .
C21 C 1.04293(18) 0.41770(17) -0.13139(10) 0.0237(3) Uani 1 1 d . . .
H21 H 1.0115 0.4704 -0.0893 0.028 Uiso 1 1 calc R . .
C33 C 0.43542(17) -0.53744(15) 0.30221(10) 0.0213(3) Uani 1 1 d . . .
H33 H 0.4962 -0.6167 0.3003 0.026 Uiso 1 1 calc R . .
C36 C 0.25339(16) -0.30273(16) 0.30890(10) 0.0221(3) Uani 1 1 d . . .
H36 H 0.1916 -0.2242 0.3113 0.026 Uiso 1 1 calc R . .
C13 C 0.93321(17) 0.18980(17) 0.15231(10) 0.0228(3) Uani 1 1 d . . .
H13 H 1.0260 0.1728 0.1463 0.027 Uiso 1 1 calc R . .
C45 C 0.30451(17) -0.81710(17) 0.12821(11) 0.0240(4) Uani 1 1 d . . .
H45 H 0.2985 -0.8271 0.1858 0.029 Uiso 1 1 calc R . .
C20 C 1.02107(16) 0.28987(16) -0.12305(10) 0.0210(3) Uani 1 1 d . . .
C14 C 0.86132(17) 0.25586(16) 0.08773(10) 0.0213(3) Uani 1 1 d . . .
C54 C 0.74547(16) -0.17151(16) 0.61332(9) 0.0205(3) Uani 1 1 d . . .
H54A H 0.6788 -0.2125 0.6481 0.025 Uiso 1 1 calc R . .
H54B H 0.7424 -0.0859 0.6308 0.025 Uiso 1 1 calc R . .
C55 C 0.84117(16) -0.38623(15) 0.52454(11) 0.0211(3) Uani 1 1 d . . .
H55A H 0.8205 -0.4516 0.5698 0.025 Uiso 1 1 calc R . .
H55B H 0.8781 -0.4316 0.4769 0.025 Uiso 1 1 calc R . .
C12 C 0.86548(16) 0.14880(15) 0.22648(10) 0.0187(3) Uani 1 1 d . . .
H12 H 0.9135 0.1049 0.2705 0.022 Uiso 1 1 calc R . .
C57 C 0.88567(17) -0.25846(17) 0.62414(10) 0.0240(4) Uani 1 1 d . . .
H57A H 0.9453 -0.2050 0.6374 0.029 Uiso 1 1 calc R . .
H57B H 0.8796 -0.3276 0.6699 0.029 Uiso 1 1 calc R . .
C32 C 0.45322(17) -0.44562(15) 0.35135(10) 0.0206(3) Uani 1 1 d . . .
H32 H 0.5259 -0.4644 0.3831 0.025 Uiso 1 1 calc R . .
C41 C 0.3294(2) -0.68222(19) -0.00257(11) 0.0313(4) Uani 1 1 d . . .
H41 H 0.3399 -0.6019 -0.0325 0.038 Uiso 1 1 calc R . .
C18 C 0.94431(18) 0.23149(17) -0.04996(10) 0.0245(4) Uani 1 1 d . . .
C38 C 0.32396(17) -0.57911(16) 0.12500(10) 0.0216(3) Uani 1 1 d . . .
C43 C 0.3091(2) -0.90782(19) 0.00080(12) 0.0326(4) Uani 1 1 d . . .
H43 H 0.3047 -0.9784 -0.0270 0.039 Uiso 1 1 calc R . .
C56 C 0.95753(17) -0.21114(17) 0.48135(11) 0.0245(4) Uani 1 1 d . . .
H56A H 0.9825 -0.2477 0.4292 0.029 Uiso 1 1 calc R . .
H56B H 1.0289 -0.1697 0.4923 0.029 Uiso 1 1 calc R . .
C42 C 0.3247(2) -0.7888(2) -0.04361(12) 0.0346(4) Uani 1 1 d . . .
H42 H 0.3322 -0.7797 -0.1012 0.042 Uiso 1 1 calc R . .
C24 C 1.13774(19) 0.26033(19) -0.25673(11) 0.0290(4) Uani 1 1 d . . .
H24 H 1.1697 0.2074 -0.2987 0.035 Uiso 1 1 calc R . .
C35 C 0.23332(17) -0.39487(17) 0.26039(11) 0.0243(4) Uani 1 1 d . . .
H35 H 0.1580 -0.3792 0.2311 0.029 Uiso 1 1 calc R . .
C53 C 0.82739(16) -0.10649(16) 0.47429(10) 0.0207(3) Uani 1 1 d . . .
H53A H 0.8396 -0.0256 0.4925 0.025 Uiso 1 1 calc R . .
H53B H 0.8070 -0.0872 0.4168 0.025 Uiso 1 1 calc R . .
C44 C 0.29977(19) -0.92276(19) 0.08654(12) 0.0300(4) Uani 1 1 d . . .
H44 H 0.2904 -1.0036 0.1162 0.036 Uiso 1 1 calc R . .
C23 C 1.1593(2) 0.3886(2) -0.26589(11) 0.0337(4) Uani 1 1 d . . .
H23 H 1.2051 0.4220 -0.3138 0.040 Uiso 1 1 calc R . .
C22 C 1.1116(2) 0.46663(19) -0.20249(11) 0.0342(4) Uani 1 1 d . . .
H22 H 1.1260 0.5526 -0.2081 0.041 Uiso 1 1 calc R . .

loop_
_atom_site_aniso_label
_atom_site_aniso_U_11
_atom_site_aniso_U_22
_atom_site_aniso_U_33
_atom_site_aniso_U_23
_atom_site_aniso_U_13
_atom_site_aniso_U_12
Mg1 0.0179(4) 0.0137(3) 0.0090(3) -0.0033(2) 0.0012(3) -0.0076(3)
O37 0.0309(6) 0.0189(5) 0.0145(5) -0.0075(4) -0.0031(4) -0.0094(5)
O17 0.0355(7) 0.0287(6) 0.0151(5) -0.0058(5) 0.0084(5) -0.0180(5)
N2 0.0129(6) 0.0124(6) 0.0104(5) -0.0022(4) -0.0005(4) -0.0038(4)
N1 0.0145(6) 0.0129(6) 0.0107(6) -0.0030(4) -0.0004(4) -0.0039(5)
N51 0.0159(6) 0.0140(6) 0.0155(6) -0.0031(5) -0.0003(5) -0.0044(5)
C6 0.0131(7) 0.0118(6) 0.0128(7) -0.0001(5) -0.0010(5) -0.0023(5)
C4 0.0147(7) 0.0136(7) 0.0114(6) -0.0025(5) -0.0002(5) -0.0022(5)
C5 0.0131(7) 0.0138(7) 0.0120(7) -0.0015(5) -0.0005(5) -0.0018(5)
N58 0.0167(7) 0.0178(6) 0.0256(7) -0.0035(5) -0.0030(5) -0.0022(5)
C1 0.0148(7) 0.0132(7) 0.0119(7) -0.0048(5) -0.0015(5) -0.0018(5)
O39 0.0821(12) 0.0255(7) 0.0184(6) -0.0043(5) -0.0058(7) -0.0162(7)
C10 0.0133(7) 0.0120(7) 0.0143(7) -0.0032(5) -0.0038(5) -0.0014(5)
C11 0.0179(7) 0.0137(7) 0.0126(7) -0.0040(5) 0.0013(5) -0.0050(5)
C2 0.0234(8) 0.0186(7) 0.0125(7) -0.0058(5) -0.0011(6) -0.0066(6)
C8 0.0171(7) 0.0133(7) 0.0171(7) -0.0028(5) -0.0028(6) -0.0051(6)
C9 0.0123(7) 0.0109(6) 0.0131(7) -0.0023(5) -0.0022(5) -0.0023(5)
C15 0.0282(9) 0.0239(8) 0.0140(7) -0.0003(6) -0.0018(6) -0.0062(7)
C16 0.0187(8) 0.0220(8) 0.0170(7) -0.0012(6) -0.0008(6) -0.0051(6)
C40 0.0206(8) 0.0252(8) 0.0202(8) -0.0109(6) -0.0058(6) -0.0014(6)
C25 0.0284(9) 0.0197(8) 0.0242(8) -0.0048(6) -0.0006(7) -0.0038(7)
C31 0.0174(7) 0.0144(7) 0.0108(6) -0.0027(5) 0.0001(5) -0.0060(5)
C52 0.0174(8) 0.0153(7) 0.0238(8) -0.0056(6) -0.0025(6) -0.0037(6)
C3 0.0229(8) 0.0190(7) 0.0115(7) -0.0049(6) 0.0002(6) -0.0059(6)
C7 0.0144(7) 0.0146(7) 0.0157(7) -0.0002(5) -0.0006(5) -0.0049(5)
O19 0.0721(11) 0.0379(8) 0.0332(7) -0.0147(6) 0.0205(7) -0.0339(8)
C34 0.0252(8) 0.0168(7) 0.0133(7) -0.0055(6) -0.0010(6) -0.0087(6)
C21 0.0293(9) 0.0247(8) 0.0182(8) -0.0068(6) 0.0023(6) -0.0069(7)
C33 0.0255(9) 0.0149(7) 0.0236(8) -0.0059(6) -0.0057(6) -0.0002(6)
C36 0.0204(8) 0.0207(8) 0.0258(8) -0.0099(6) -0.0056(6) 0.0010(6)
C13 0.0178(8) 0.0287(9) 0.0221(8) -0.0055(6) 0.0035(6) -0.0066(6)
C45 0.0249(9) 0.0278(9) 0.0225(8) -0.0092(7) -0.0028(6) -0.0080(7)
C20 0.0220(8) 0.0249(8) 0.0159(7) -0.0020(6) 0.0004(6) -0.0053(6)
C14 0.0282(9) 0.0226(8) 0.0151(7) -0.0040(6) 0.0061(6) -0.0125(7)
C54 0.0225(8) 0.0222(8) 0.0169(7) -0.0043(6) -0.0050(6) -0.0013(6)
C55 0.0195(8) 0.0156(7) 0.0280(8) -0.0047(6) -0.0035(6) -0.0012(6)
C12 0.0189(8) 0.0204(7) 0.0168(7) -0.0012(6) -0.0018(6) -0.0042(6)
C57 0.0228(9) 0.0244(8) 0.0248(8) -0.0051(6) -0.0071(7) -0.0008(7)
C32 0.0231(8) 0.0183(7) 0.0222(8) -0.0050(6) -0.0098(6) -0.0025(6)
C41 0.0456(12) 0.0274(9) 0.0219(9) -0.0081(7) -0.0069(8) -0.0039(8)
C18 0.0309(9) 0.0224(8) 0.0218(8) -0.0056(6) 0.0029(7) -0.0101(7)
C38 0.0278(9) 0.0221(8) 0.0159(7) -0.0065(6) -0.0056(6) -0.0026(6)
C43 0.0353(10) 0.0337(10) 0.0338(10) -0.0210(8) -0.0035(8) -0.0065(8)
C56 0.0167(8) 0.0237(8) 0.0311(9) 0.0004(7) 0.0009(7) -0.0034(6)
C42 0.0454(12) 0.0396(11) 0.0212(9) -0.0154(8) -0.0062(8) -0.0039(9)
C24 0.0322(10) 0.0340(10) 0.0195(8) -0.0098(7) 0.0044(7) -0.0025(8)
C35 0.0214(8) 0.0270(9) 0.0274(8) -0.0105(7) -0.0108(7) -0.0021(7)
C53 0.0182(8) 0.0203(8) 0.0234(8) -0.0002(6) 0.0014(6) -0.0061(6)
C44 0.0337(10) 0.0270(9) 0.0332(10) -0.0119(7) -0.0010(8) -0.0103(7)
C23 0.0426(11) 0.0357(10) 0.0229(9) -0.0049(7) 0.0106(8) -0.0139(8)
C22 0.0530(13) 0.0275(9) 0.0244(9) -0.0042(7) 0.0079(8) -0.0182(9)

loop_
_atom_type_symbol
_atom_type_description
_atom_type_scat_dispersion_real
_atom_type_scat_dispersion_imag
_atom_type_scat_source
C C 0.0033 0.0016 'International Tables Vol C Tables 4.2.6.8 and 6.1.1.4'
H H 0.0000 0.0000 'International Tables Vol C Tables 4.2.6.8 and 6.1.1.4'
N N 0.0061 0.0033 'International Tables Vol C Tables 4.2.6.8 and 6.1.1.4'
O O 0.0106 0.0060 'International Tables Vol C Tables 4.2.6.8 and 6.1.1.4'
Mg Mg 0.0486 0.0363 'International Tables Vol C Tables 4.2.6.8 and 6.1.1.4'

loop_
_geom_angle_atom_site_label_1
_geom_angle_atom_site_label_2
_geom_angle_atom_site_label_3
_geom_angle
_geom_angle_site_symmetry_1
_geom_angle_site_symmetry_3
N1 Mg1 N1 180.0 2_656 .
N1 Mg1 N2 89.15(5) 2_656 2_656
N1 Mg1 N2 90.85(5) . 2_656
N1 Mg1 N2 90.85(5) 2_656 .
N1 Mg1 N2 89.15(5) . .
N2 Mg1 N2 180.00(6) 2_656 .
N1 Mg1 N51 89.87(4) 2_656 2_656
N1 Mg1 N51 90.13(4) . 2_656
N2 Mg1 N51 88.37(4) 2_656 2_656
N2 Mg1 N51 91.63(4) . 2_656
N1 Mg1 N51 90.13(4) 2_656 .
N1 Mg1 N51 89.87(4) . .
N2 Mg1 N51 91.63(4) 2_656 .
N2 Mg1 N51 88.37(4) . .
N51 Mg1 N51 180.00(6) 2_656 .
C38 O37 C34 117.14(12) . .
C18 O17 C14 115.95(12) . .
C6 N2 C9 107.15(11) . .
C6 N2 Mg1 127.07(9) . .
C9 N2 Mg1 125.72(9) . .
C4 N1 C1 107.12(11) . .
C4 N1 Mg1 127.36(10) . .
C1 N1 Mg1 125.50(9) . .
C54 N51 C53 107.36(12) . .
C54 N51 C52 107.89(12) . .
C53 N51 C52 107.42(12) . .
C54 N51 Mg1 112.93(9) . .
C53 N51 Mg1 110.68(9) . .
C52 N51 Mg1 110.35(9) . .
N2 C6 C5 125.48(13) . .
N2 C6 C7 109.46(12) . .
C5 C6 C7 125.06(13) . .
N1 C4 C5 125.22(13) . .
N1 C4 C3 109.45(12) . .
C5 C4 C3 125.30(13) . .
C6 C5 C4 125.58(13) . .
C6 C5 C11 117.65(13) . .
C4 C5 C11 116.75(12) . .
C57 N58 C55 108.30(13) . .
C57 N58 C56 108.27(13) . .
C55 N58 C56 107.17(13) . .
N1 C1 C10 125.84(13) . .
N1 C1 C2 109.39(12) . .
C10 C1 C2 124.76(13) . .
C1 C10 C9 126.71(13) . 2_656
C1 C10 C31 115.06(12) . .
C9 C10 C31 118.16(12) 2_656 .
C12 C11 C16 118.39(14) . .
C12 C11 C5 120.59(13) . .
C16 C11 C5 120.99(14) . .
C3 C2 C1 107.03(13) . .
C3 C2 H2 126.5 . .
C1 C2 H2 126.5 . .
C7 C8 C9 107.06(13) . .
C7 C8 H8 126.5 . .
C9 C8 H8 126.5 . .
N2 C9 C10 125.35(13) . 2_656
N2 C9 C8 109.49(12) . .
C10 C9 C8 125.15(13) 2_656 .
C14 C15 C16 118.65(15) . .
C14 C15 H15 120.7 . .
C16 C15 H15 120.7 . .
C15 C16 C11 121.25(15) . .
C15 C16 H16 119.4 . .
C11 C16 H16 119.4 . .
C45 C40 C41 119.98(15) . .
C45 C40 C38 122.50(14) . .
C41 C40 C38 117.52(16) . .
C24 C25 C20 119.93(16) . .
C24 C25 H25 120.0 . .
C20 C25 H25 120.0 . .
C32 C31 C36 118.65(14) . .
C32 C31 C10 118.77(13) . .
C36 C31 C10 122.37(13) . .
N51 C52 C55 110.65(12) . .
N51 C52 H52A 109.5 . .
C55 C52 H52A 109.5 . .
N51 C52 H52B 109.5 . .
C55 C52 H52B 109.5 . .
H52A C52 H52B 108.1 . .
C2 C3 C4 107.00(13) . .
C2 C3 H3 126.5 . .
C4 C3 H3 126.5 . .
C8 C7 C6 106.84(13) . .
C8 C7 H7 126.6 . .
C6 C7 H7 126.6 . .
C35 C34 C33 121.38(14) . .
C35 C34 O37 121.14(14) . .
C33 C34 O37 117.34(14) . .
C22 C21 C20 119.73(15) . .
C22 C21 H21 120.1 . .
C20 C21 H21 120.1 . .
C34 C33 C32 119.05(15) . .
C34 C33 H33 120.5 . .
C32 C33 H33 120.5 . .
C31 C36 C35 120.78(15) . .
C31 C36 H36 119.6 . .
C35 C36 H36 119.6 . .
C14 C13 C12 119.20(15) . .
C14 C13 H13 120.4 . .
C12 C13 H13 120.4 . .
C40 C45 C44 119.93(16) . .
C40 C45 H45 120.0 . .
C44 C45 H45 120.0 . .
C21 C20 C25 119.85(15) . .
C21 C20 C18 123.05(15) . .
C25 C20 C18 117.08(15) . .
C13 C14 C15 121.67(14) . .
C13 C14 O17 118.18(15) . .
C15 C14 O17 120.09(15) . .
N51 C54 C57 110.65(13) . .
N51 C54 H54A 109.5 . .
C57 C54 H54A 109.5 . .
N51 C54 H54B 109.5 . .
C57 C54 H54B 109.5 . .
H54A C54 H54B 108.1 . .
N58 C55 C52 110.77(12) . .
N58 C55 H55A 109.5 . .
C52 C55 H55A 109.5 . .
N58 C55 H55B 109.5 . .
C52 C55 H55B 109.5 . .
H55A C55 H55B 108.1 . .
C13 C12 C11 120.84(15) . .
C13 C12 H12 119.6 . .
C11 C12 H12 119.6 . .
N58 C57 C54 111.10(13) . .
N58 C57 H57A 109.4 . .
C54 C57 H57A 109.4 . .
N58 C57 H57B 109.4 . .
C54 C57 H57B 109.4 . .
H57A C57 H57B 108.0 . .
C31 C32 C33 121.08(15) . .
C31 C32 H32 119.5 . .
C33 C32 H32 119.5 . .
C42 C41 C40 119.57(18) . .
C42 C41 H41 120.2 . .
C40 C41 H41 120.2 . .
O19 C18 O17 123.35(15) . .
O19 C18 C20 125.43(16) . .
O17 C18 C20 111.21(13) . .
O39 C38 O37 123.24(14) . .
O39 C38 C40 125.77(15) . .
O37 C38 C40 110.98(14) . .
C42 C43 C44 120.30(16) . .
C42 C43 H43 119.9 . .
C44 C43 H43 119.9 . .
N58 C56 C53 110.98(13) . .
N58 C56 H56A 109.4 . .
C53 C56 H56A 109.4 . .
N58 C56 H56B 109.4 . .
C53 C56 H56B 109.4 . .
H56A C56 H56B 108.0 . .
C43 C42 C41 120.23(17) . .
C43 C42 H42 119.9 . .
C41 C42 H42 119.9 . .
C25 C24 C23 120.63(16) . .
C25 C24 H24 119.7 . .
C23 C24 H24 119.7 . .
C34 C35 C36 118.95(15) . .
C34 C35 H35 120.5 . .
C36 C35 H35 120.5 . .
N51 C53 C56 110.64(13) . .
N51 C53 H53A 109.5 . .
C56 C53 H53A 109.5 . .
N51 C53 H53B 109.5 . .
C56 C53 H53B 109.5 . .
H53A C53 H53B 108.1 . .
C43 C44 C45 119.99(18) . .
C43 C44 H44 120.0 . .
C45 C44 H44 120.0 . .
C24 C23 C22 119.17(16) . .
C24 C23 H23 120.4 . .
C22 C23 H23 120.4 . .
C21 C22 C23 120.68(17) . .
C21 C22 H22 119.7 . .
C23 C22 H22 119.7 . .

loop_
_geom_bond_atom_site_label_1
_geom_bond_atom_site_label_2
_geom_bond_distance
_geom_bond_site_symmetry_2
Mg1 N1 2.0639(12) 2_656
Mg1 N1 2.0639(12) .
Mg1 N2 2.0681(12) 2_656
Mg1 N2 2.0681(12) .
Mg1 N51 2.4867(13) 2_656
Mg1 N51 2.4867(13) .
O37 C38 1.3679(19) .
O37 C34 1.4081(17) .
O17 C18 1.362(2) .
O17 C14 1.4058(18) .
N2 C6 1.3650(18) .
N2 C9 1.3708(18) .
N1 C4 1.3681(18) .
N1 C1 1.3690(18) .
N51 C54 1.4810(19) .
N51 C53 1.4856(19) .
N51 C52 1.4858(18) .
C6 C5 1.414(2) .
C6 C7 1.4503(19) .
C4 C5 1.410(2) .
C4 C3 1.4504(19) .
C5 C11 1.4950(19) .
N58 C57 1.468(2) .
N58 C55 1.473(2) .
N58 C56 1.474(2) .
C1 C10 1.407(2) .
C1 C2 1.4506(19) .
O39 C38 1.187(2) .
C10 C9 1.408(2) 2_656
C10 C31 1.4987(19) .
C11 C12 1.392(2) .
C11 C16 1.399(2) .
C2 C3 1.353(2) .
C2 H2 0.9300 .
C8 C7 1.358(2) .
C8 C9 1.443(2) .
C8 H8 0.9300 .
C9 C10 1.408(2) 2_656
C15 C14 1.382(2) .
C15 C16 1.386(2) .
C15 H15 0.9300 .
C16 H16 0.9300 .
C40 C45 1.387(2) .
C40 C41 1.394(2) .
C40 C38 1.494(2) .
C25 C24 1.374(2) .
C25 C20 1.400(2) .
C25 H25 0.9300 .
C31 C32 1.383(2) .
C31 C36 1.389(2) .
C52 C55 1.554(2) .
C52 H52A 0.9700 .
C52 H52B 0.9700 .
C3 H3 0.9300 .
C7 H7 0.9300 .
O19 C18 1.197(2) .
C34 C35 1.377(2) .
C34 C33 1.373(2) .
C21 C22 1.382(2) .
C21 C20 1.385(2) .
C21 H21 0.9300 .
C33 C32 1.387(2) .
C33 H33 0.9300 .
C36 C35 1.390(2) .
C36 H36 0.9300 .
C13 C14 1.377(2) .
C13 C12 1.388(2) .
C13 H13 0.9300 .
C45 C44 1.388(2) .
C45 H45 0.9300 .
C20 C18 1.485(2) .
C54 C57 1.550(2) .
C54 H54A 0.9700 .
C54 H54B 0.9700 .
C55 H55A 0.9700 .
C55 H55B 0.9700 .
C12 H12 0.9300 .
C57 H57A 0.9700 .
C57 H57B 0.9700 .
C32 H32 0.9300 .
C41 C42 1.390(2) .
C41 H41 0.9300 .
C43 C42 1.379(3) .
C43 C44 1.384(3) .
C43 H43 0.9300 .
C56 C53 1.546(2) .
C56 H56A 0.9700 .
C56 H56B 0.9700 .
C42 H42 0.9300 .
C24 C23 1.387(3) .
C24 H24 0.9300 .
C35 H35 0.9300 .
C53 H53A 0.9700 .
C53 H53B 0.9700 .
C44 H44 0.9300 .
C23 C22 1.393(3) .
C23 H23 0.9300 .
C22 H22 0.9300 .

_cod_database_fobs_code 1561255
